data_7701540
loop_
_publ_author_name
'Borrego, Elena'
'Nicasio, Antonio I.'
'\'Alvarez, Eleuterio'
'Montilla, Francisco'
'C\'ordoba, Jos\'e Manuel'
'Galindo, Agust\'in'

_publ_section_title
;
 Synthesis and structural characterization of homochiral coordination
 polymers with imidazole-based monocarboxylate ligands.
;
_journal_issue 24
_journal_name_full 'Dalton transactions (Cambridge, England : 2003)'
_journal_page_first 8731
_journal_page_last 8739
_journal_paper_doi 10.1039/c9dt01237k
_journal_volume 48
_journal_year 2019
_chemical_absolute_configuration rm
_chemical_formula_moiety 'C6 H7 Ag N2 O2'
_chemical_formula_sum 'C6 H7 Ag N2 O2'
_chemical_formula_weight 247.01
_space_group_crystal_system monoclinic
_space_group_IT_number 4
_space_group_name_Hall 'P 2yb'
_space_group_name_H-M_alt 'P 1 21 1'
_atom_sites_solution_hydrogens geom
_audit_creation_method SHELXL-2016/6
_audit_update_record
;
2019-03-21 deposited with the CCDC.	2019-05-15 downloaded from the CCDC.
;
_cell_angle_alpha 90
_cell_angle_beta 112.168(6)
_cell_angle_gamma 90
_cell_formula_units_Z 2
_cell_length_a 7.3765(10)
_cell_length_b 5.4966(7)
_cell_length_c 9.5682(11)
_cell_measurement_reflns_used 4745
_cell_measurement_temperature 193(2)
_cell_measurement_theta_max 34.00
_cell_measurement_theta_min 2.30
_cell_volume 359.27(8)
_computing_cell_refinement 'Bruker SAINT'
_computing_data_collection 'Bruker APEX2'
_computing_data_reduction 'Bruker SAINT'
_computing_molecular_graphics 'Bruker SHELXTL'
_computing_publication_material 'Bruker SHELXTL'
_computing_structure_refinement 'SHELXL-2016/6 (Sheldrick, 2016)'
_computing_structure_solution 'SHELXS-97 (Sheldrick, 2008)'
_diffrn_ambient_temperature 193(2)
_diffrn_detector_area_resol_mean 8.26
_diffrn_measured_fraction_theta_full 0.989
_diffrn_measured_fraction_theta_max 0.989
_diffrn_measurement_device_type
;
 Bruker-Nonius X8kappa APEX II CCD area detector
;
_diffrn_measurement_method 'phi and omega scans with narrow frames'
_diffrn_radiation_monochromator graphite
_diffrn_radiation_source 'fine-focus sealed tube'
_diffrn_radiation_type MoK\a
_diffrn_radiation_wavelength 0.71073
_diffrn_reflns_av_R_equivalents 0.0360
_diffrn_reflns_av_unetI/netI 0.0306
_diffrn_reflns_Laue_measured_fraction_full 0.989
_diffrn_reflns_Laue_measured_fraction_max 0.989
_diffrn_reflns_limit_h_max 8
_diffrn_reflns_limit_h_min -8
_diffrn_reflns_limit_k_max 6
_diffrn_reflns_limit_k_min -6
_diffrn_reflns_limit_l_max 11
_diffrn_reflns_limit_l_min -11
_diffrn_reflns_number 4131
_diffrn_reflns_point_group_measured_fraction_full 0.992
_diffrn_reflns_point_group_measured_fraction_max 0.992
_diffrn_reflns_theta_full 25.242
_diffrn_reflns_theta_max 25.244
_diffrn_reflns_theta_min 2.298
_exptl_absorpt_coefficient_mu 2.749
_exptl_absorpt_correction_T_max 0.7472
_exptl_absorpt_correction_T_min 0.5025
_exptl_absorpt_correction_type multi-scan
_exptl_absorpt_process_details
;
program SADABS, Bruker (2001).
;
_exptl_crystal_colour yellow
_exptl_crystal_density_diffrn 2.283
_exptl_crystal_description needle
_exptl_crystal_F_000 240
_exptl_crystal_size_max 0.300
_exptl_crystal_size_mid 0.200
_exptl_crystal_size_min 0.100
_refine_diff_density_max 1.853
_refine_diff_density_min -2.689
_refine_diff_density_rms 0.289
_refine_ls_abs_structure_details
; 
 Refined as an inversion twin. 
;
_refine_ls_abs_structure_Flack 0.1(3)
_refine_ls_extinction_method none
_refine_ls_goodness_of_fit_ref 1.167
_refine_ls_hydrogen_treatment constr
_refine_ls_matrix_type full
_refine_ls_number_parameters 102
_refine_ls_number_reflns 1282
_refine_ls_number_restraints 71
_refine_ls_restrained_S_all 1.149
_refine_ls_R_factor_all 0.0751
_refine_ls_R_factor_gt 0.0747
_refine_ls_shift/su_max 0.000
_refine_ls_shift/su_mean 0.000
_refine_ls_structure_factor_coef Fsqd
_refine_ls_weighting_details 'w=1/[\s^2^(Fo^2^)+(0.0605P)^2^+12.0265P] where P=(Fo^2^+2Fc^2^)/3'
_refine_ls_weighting_scheme calc
_refine_ls_wR_factor_gt 0.1874
_refine_ls_wR_factor_ref 0.1877
_reflns_Friedel_coverage 0.804
_reflns_Friedel_fraction_full 0.997
_reflns_Friedel_fraction_max 0.997
_reflns_number_gt 1269
_reflns_number_total 1282
_reflns_threshold_expression 'I > 2\s(I)'
_cod_data_source_file c9dt01237k2.cif
_cod_data_source_block 2a
_cod_original_sg_symbol_H-M 'P 21'
_cod_database_code 7701540
_shelx_shelxl_version_number 2016/6
_shelx_space_group_comment
; 
The symmetry employed for this shelxl refinement is uniquely defined 
by the following loop, which should always be used as a source of 
symmetry information in preference to the above space-group names. 
They are only intended as comments. 
;
_shelx_estimated_absorpt_t_min 0.493
_shelx_estimated_absorpt_t_max 0.771

loop_
_space_group_symop_operation_xyz
'x, y, z'
'-x, y+1/2, -z'

loop_
_atom_site_label
_atom_site_type_symbol
_atom_site_fract_x
_atom_site_fract_y
_atom_site_fract_z
_atom_site_U_iso_or_equiv
_atom_site_adp_type
_atom_site_occupancy
_atom_site_site_symmetry_order
_atom_site_calc_flag
_atom_site_refinement_flags_posn
_atom_site_refinement_flags_adp
Ag1 Ag 0.5675(2) 0.4421(5) 0.12660(16) 0.0334(6) Uani 1 1 d . .
O1 O 0.673(4) 0.288(4) -0.047(2) 0.054(6) Uani 1 1 d . .
O2 O 0.623(4) 0.624(5) -0.184(3) 0.071(8) Uani 1 1 d . .
N1 N 0.800(3) 0.440(12) -0.378(2) 0.045(3) Uani 1 1 d . U
N2 N 0.689(3) 0.526(4) -0.625(2) 0.035(4) Uani 1 1 d . U
C1 C 0.676(4) 0.355(5) -0.526(3) 0.043(4) Uani 1 1 d . U
H1 H 0.600735 0.209343 -0.549009 0.052 Uiso 1 1 calc R U
C2 C 0.807(5) 0.704(5) -0.538(3) 0.044(4) Uani 1 1 d . U
H2 H 0.853924 0.842814 -0.573752 0.053 Uiso 1 1 calc R U
C3 C 0.847(5) 0.648(6) -0.390(3) 0.046(4) Uani 1 1 d . U
H3 H 0.902914 0.756415 -0.307300 0.056 Uiso 1 1 calc R U
C4 C 0.780(5) 0.286(6) -0.253(4) 0.051(8) Uani 1 1 d . .
H4 H 0.713433 0.129475 -0.295523 0.061 Uiso 1 1 calc R U
C5 C 0.685(4) 0.400(4) -0.152(3) 0.038(7) Uani 1 1 d . .
C6 C 0.993(6) 0.239(6) -0.155(5) 0.064(10) Uani 1 1 d . .
H6A H 1.070483 0.385974 -0.150276 0.096 Uiso 1 1 calc R U
H6B H 1.043224 0.105292 -0.198165 0.096 Uiso 1 1 calc R U
H6C H 1.004146 0.194542 -0.052793 0.096 Uiso 1 1 calc R U

loop_
_atom_site_aniso_label
_atom_site_aniso_U_11
_atom_site_aniso_U_22
_atom_site_aniso_U_33
_atom_site_aniso_U_23
_atom_site_aniso_U_13
_atom_site_aniso_U_12
Ag1 0.0431(9) 0.0326(9) 0.0253(8) -0.0042(12) 0.0140(6) -0.0106(12)
O1 0.072(16) 0.064(14) 0.043(12) 0.001(11) 0.039(12) -0.005(11)
O2 0.10(2) 0.059(16) 0.070(17) 0.023(13) 0.044(15) 0.047(15)
N1 0.067(7) 0.030(6) 0.031(5) 0.003(7) 0.012(5) 0.008(7)
N2 0.046(7) 0.036(7) 0.031(6) 0.001(5) 0.023(6) 0.002(6)
C1 0.054(8) 0.037(7) 0.036(7) 0.002(6) 0.015(6) 0.002(6)
C2 0.054(8) 0.040(7) 0.037(7) 0.004(6) 0.017(6) 0.000(6)
C3 0.060(8) 0.040(7) 0.036(6) 0.001(6) 0.014(6) -0.001(7)
C4 0.055(19) 0.047(17) 0.07(2) 0.005(15) 0.047(18) 0.004(14)
C5 0.062(16) 0.010(19) 0.055(15) -0.006(11) 0.035(13) -0.007(11)
C6 0.09(3) 0.046(19) 0.08(3) 0.016(17) 0.06(2) 0.010(17)

loop_
_atom_type_symbol
_atom_type_description
_atom_type_scat_dispersion_real
_atom_type_scat_dispersion_imag
_atom_type_scat_source
C C 0.0033 0.0016 'International Tables Vol C Tables 4.2.6.8 and 6.1.1.4'
H H 0.0000 0.0000 'International Tables Vol C Tables 4.2.6.8 and 6.1.1.4'
N N 0.0061 0.0033 'International Tables Vol C Tables 4.2.6.8 and 6.1.1.4'
O O 0.0106 0.0060 'International Tables Vol C Tables 4.2.6.8 and 6.1.1.4'
Ag Ag -0.8971 1.1015 'International Tables Vol C Tables 4.2.6.8 and 6.1.1.4'

loop_
_geom_angle_atom_site_label_1
_geom_angle_atom_site_label_2
_geom_angle_atom_site_label_3
_geom_angle
_geom_angle_site_symmetry_1
_geom_angle_site_symmetry_3
N2 Ag1 O1 138.3(9) 1_556 .
N2 Ag1 O2 86.7(8) 1_556 2_645
O1 Ag1 O2 106.6(9) . 2_645
N2 Ag1 O1 96.9(7) 1_556 2_655
O1 Ag1 O1 117.6(6) . 2_655
O2 Ag1 O1 102.0(9) 2_645 2_655
C5 O1 Ag1 125(2) . .
C5 O1 Ag1 113(2) . 2_645
Ag1 O1 Ag1 96.1(8) . 2_645
C5 O2 Ag1 143(2) . 2_655
C3 N1 C1 108(3) . .
C3 N1 C4 135(3) . .
C1 N1 C4 112(4) . .
C1 N2 C2 105(2) . .
C1 N2 Ag1 119.4(17) . 1_554
C2 N2 Ag1 134.3(18) . 1_554
N2 C1 N1 106(3) . .
N2 C1 H1 127.1 . .
N1 C1 H1 127.1 . .
N2 C2 C3 108(3) . .
N2 C2 H2 126.2 . .
C3 C2 H2 126.2 . .
N1 C3 C2 111(3) . .
N1 C3 H3 124.7 . .
C2 C3 H3 124.7 . .
N1 C4 C6 101(2) . .
N1 C4 C5 119(3) . .
C6 C4 C5 107(3) . .
N1 C4 H4 109.8 . .
C6 C4 H4 109.8 . .
C5 C4 H4 109.8 . .
O1 C5 O2 123(3) . .
O1 C5 C4 121(2) . .
O2 C5 C4 116(3) . .
C4 C6 H6A 109.5 . .
C4 C6 H6B 109.5 . .
H6A C6 H6B 109.5 . .
C4 C6 H6C 109.5 . .
H6A C6 H6C 109.5 . .
H6B C6 H6C 109.5 . .

loop_
_geom_bond_atom_site_label_1
_geom_bond_atom_site_label_2
_geom_bond_distance
_geom_bond_site_symmetry_2
Ag1 N2 2.25(2) 1_556
Ag1 O1 2.25(2) .
Ag1 O2 2.43(2) 2_645
Ag1 O1 2.51(2) 2_655
O1 C5 1.21(3) .
O2 C5 1.31(4) .
N1 C3 1.21(7) .
N1 C1 1.44(4) .
N1 C4 1.52(5) .
N2 C1 1.37(3) .
N2 C2 1.37(4) .
C1 H1 0.9500 .
C2 C3 1.37(4) .
C2 H2 0.9500 .
C3 H3 0.9500 .
C4 C6 1.52(5) .
C4 C5 1.53(4) .
C4 H4 1.0000 .
C6 H6A 0.9800 .
C6 H6B 0.9800 .
C6 H6C 0.9800 .

loop_
_geom_torsion_atom_site_label_1
_geom_torsion_atom_site_label_2
_geom_torsion_atom_site_label_3
_geom_torsion_atom_site_label_4
_geom_torsion
_geom_torsion_site_symmetry_1
C2 N2 C1 N1 -3(3) .
Ag1 N2 C1 N1 168.4(19) 1_554
C3 N1 C1 N2 11(4) .
C4 N1 C1 N2 172(3) .
C1 N2 C2 C3 -6(3) .
Ag1 N2 C2 C3 -175(2) 1_554
C1 N1 C3 C2 -15(4) .
C4 N1 C3 C2 -170(3) .
N2 C2 C3 N1 13(4) .
C3 N1 C4 C6 -74(5) .
C1 N1 C4 C6 131(3) .
C3 N1 C4 C5 43(5) .
C1 N1 C4 C5 -112(4) .
Ag1 O1 C5 O2 -5(5) .
Ag1 O1 C5 O2 111(3) 2_645
Ag1 O1 C5 C4 173(2) .
Ag1 O1 C5 C4 -70(3) 2_645
Ag1 O2 C5 O1 -12(6) 2_655
Ag1 O2 C5 C4 170(3) 2_655
N1 C4 C5 O1 -177(3) .
C6 C4 C5 O1 -63(4) .
N1 C4 C5 O2 1(5) .
C6 C4 C5 O2 115(3) .
